data_7104573
loop_
_publ_author_name
'Vieille-Petit, Ludovic'
'Luan, Xinjun'
'Gatti, Michele'
'Blumentritt, Sascha'
'Linden, Anthony'
'Clavier, Herv\'e'
'Nolan, Steven P'
'Dorta, Reto'

_publ_section_title
;
 Improving Grubbs' II type ruthenium catalysts by appropriately
 modifying the N-heterocyclic carbene ligand.
;
_journal_issue 25
_journal_name_full 'Chemical communications (Cambridge, England)'
_journal_page_first 3783
_journal_page_last 3785
_journal_paper_doi 10.1039/b904634h
_journal_volume 34
_journal_year 2009
_chemical_formula_moiety 'C60 H77 Cl2 N2 P Ru, 2(C H2 Cl2)'
_chemical_formula_sum 'C62 H81 Cl6 N2 P Ru'
_chemical_formula_weight 1199.03
_chemical_name_systematic
;
?
;
_space_group_IT_number 2
_symmetry_cell_setting triclinic
_symmetry_Int_Tables_number 2
_symmetry_space_group_name_Hall '-P 1'
_symmetry_space_group_name_H-M 'P -1'
_atom_sites_solution_hydrogens geom
_atom_sites_solution_primary direct
_atom_sites_solution_secondary difmap
_audit_creation_date 08-07-08
_audit_creation_method SHELXL-97
_cell_angle_alpha 91.2229(5)
_cell_angle_beta 99.1757(6)
_cell_angle_gamma 113.2695(5)
_cell_formula_units_Z 2
_cell_length_a 11.6690(1)
_cell_length_b 13.4007(1)
_cell_length_c 20.8987(2)
_cell_measurement_reflns_used 128764
_cell_measurement_temperature 160(1)
_cell_measurement_theta_max 25.0
_cell_measurement_theta_min 2.0
_cell_volume 2950.90(4)
_computing_cell_refinement 'DENZO-SMN (Otwinowski & Minor, 1997)'
_computing_data_collection 'COLLECT (Nonius, 2000)'
_computing_data_reduction 'DENZO-SMN and SCALEPACK (Otwinowski & Minor, 1997)'
_computing_molecular_graphics 'ORTEPII (Johnson, 1976)'
_computing_publication_material 'SHELXL97 and PLATON (Spek, 2008)'
_computing_structure_refinement 'SHELXL97 (Sheldrick, 1997)'
_computing_structure_solution 'SIR92 (Altomare et al., 1994)'
_diffrn_ambient_temperature 160(1)
_diffrn_detector '65 mm CCD camera on \k goniostat'
_diffrn_detector_area_resol_mean 9
_diffrn_measured_fraction_theta_full 0.998
_diffrn_measured_fraction_theta_max 0.998
_diffrn_measurement_device_type 'Nonius KappaCCD area-detector diffractometer'
_diffrn_measurement_method '\f and \w scans with \k offsets'
_diffrn_radiation_monochromator 'horizontally mounted graphite crystal'
_diffrn_radiation_source 'Nonius FR590 sealed tube generator'
_diffrn_radiation_type 'Mo K\a'
_diffrn_radiation_wavelength 0.71073
_diffrn_reflns_av_R_equivalents 0.0604
_diffrn_reflns_av_sigmaI/netI 0.0351
_diffrn_reflns_limit_h_max 13
_diffrn_reflns_limit_h_min -13
_diffrn_reflns_limit_k_max 15
_diffrn_reflns_limit_k_min -15
_diffrn_reflns_limit_l_max 24
_diffrn_reflns_limit_l_min -24
_diffrn_reflns_number 70098
_diffrn_reflns_theta_full 25.04
_diffrn_reflns_theta_max 25.04
_diffrn_reflns_theta_min 2.00
_diffrn_standards_decay_% 0
_diffrn_standards_number 0
_exptl_absorpt_coefficient_mu 0.604
_exptl_absorpt_correction_T_max 0.981
_exptl_absorpt_correction_T_min 0.943
_exptl_absorpt_correction_type multi-scan
_exptl_absorpt_process_details '(Blessing, 1995)'
_exptl_crystal_colour red
_exptl_crystal_density_diffrn 1.349
_exptl_crystal_density_method 'not measured'
_exptl_crystal_description needle
_exptl_crystal_F_000 1256
_exptl_crystal_size_max 0.15
_exptl_crystal_size_mid 0.08
_exptl_crystal_size_min 0.05
_refine_diff_density_max 0.742
_refine_diff_density_min -1.751
_refine_diff_density_rms 0.087
_refine_ls_extinction_coef 0.0014(3)
_refine_ls_extinction_expression Fc^*^=kFc[1+0.001xFc^2^\l^3^/sin(2\q)]^-1/4^
_refine_ls_extinction_method SHELXL
_refine_ls_goodness_of_fit_ref 1.061
_refine_ls_hydrogen_treatment constr
_refine_ls_matrix_type full
_refine_ls_number_parameters 650
_refine_ls_number_reflns 10403
_refine_ls_number_restraints 0
_refine_ls_restrained_S_all 1.061
_refine_ls_R_factor_all 0.0591
_refine_ls_R_factor_gt 0.0459
_refine_ls_shift/su_max 0.002
_refine_ls_shift/su_mean 0.000
_refine_ls_structure_factor_coef Fsqd
_refine_ls_weighting_details 'w=1/[\s^2^(Fo^2^)+(0.0539P)^2^+6.7226P] where P=(Fo^2^+2Fc^2^)/3'
_refine_ls_weighting_scheme calc
_refine_ls_wR_factor_gt 0.1156
_refine_ls_wR_factor_ref 0.1239
_reflns_number_gt 8712
_reflns_number_total 10403
_reflns_threshold_expression 'I > 2\s(I)'
_cod_data_source_file b904634h.txt
_cod_data_source_block 2e
_cod_original_sg_symbol_H-M 'P -1 '
_cod_database_code 7104573

loop_
_symmetry_equiv_pos_as_xyz
'x, y, z'
'-x, -y, -z'

loop_
_atom_site_label
_atom_site_type_symbol
_atom_site_fract_x
_atom_site_fract_y
_atom_site_fract_z
_atom_site_U_iso_or_equiv
_atom_site_adp_type
_atom_site_occupancy
_atom_site_symmetry_multiplicity
_atom_site_calc_flag
_atom_site_refinement_flags
_atom_site_disorder_assembly
_atom_site_disorder_group
Ru1 Ru 0.75458(2) 0.31419(2) 0.741552(13) 0.01717(10) Uani 1 1 d . . .
Cl1 Cl 0.61527(8) 0.39362(7) 0.69330(4) 0.0255(2) Uani 1 1 d . . .
Cl2 Cl 0.92574(8) 0.26787(7) 0.79061(4) 0.0274(2) Uani 1 1 d . . .
P1 P 0.80532(8) 0.28359(7) 0.63707(4) 0.0194(2) Uani 1 1 d . . .
N1 N 0.8195(3) 0.4876(2) 0.85463(13) 0.0214(6) Uani 1 1 d . . .
N3 N 0.6771(3) 0.3344(2) 0.87408(14) 0.0221(6) Uani 1 1 d . . .
C2 C 0.7493(3) 0.3827(3) 0.82999(16) 0.0189(7) Uani 1 1 d . . .
C4 C 0.6909(4) 0.4102(3) 0.93000(19) 0.0327(9) Uani 1 1 d . . .
H41 H 0.7074 0.3806 0.9718 0.039 Uiso 1 1 calc R . .
H42 H 0.6143 0.4257 0.9282 0.039 Uiso 1 1 calc R . .
C5 C 0.8041(4) 0.5107(3) 0.92119(18) 0.0330(9) Uani 1 1 d . . .
H51 H 0.7870 0.5771 0.9250 0.040 Uiso 1 1 calc R . .
H52 H 0.8803 0.5197 0.9534 0.040 Uiso 1 1 calc R . .
C6 C 0.9193(3) 0.5705(3) 0.82937(16) 0.0234(8) Uani 1 1 d . . .
C7 C 1.0446(3) 0.5745(3) 0.84667(17) 0.0283(8) Uani 1 1 d . . .
C8 C 1.0716(4) 0.4951(3) 0.88181(19) 0.0335(9) Uani 1 1 d . . .
H8 H 1.0045 0.4365 0.8952 0.040 Uiso 1 1 calc R . .
C9 C 1.1926(4) 0.5012(4) 0.8969(2) 0.0501(12) Uani 1 1 d . . .
H9 H 1.2090 0.4466 0.9201 0.060 Uiso 1 1 calc R . .
C10 C 1.2935(4) 0.5887(5) 0.8778(3) 0.0603(16) Uani 1 1 d . . .
H10 H 1.3775 0.5926 0.8885 0.072 Uiso 1 1 calc R . .
C11 C 1.2716(4) 0.6673(5) 0.8445(2) 0.0530(13) Uani 1 1 d . . .
H11 H 1.3405 0.7254 0.8320 0.064 Uiso 1 1 calc R . .
C12 C 1.1472(4) 0.6637(4) 0.82829(19) 0.0363(10) Uani 1 1 d . . .
C13 C 1.1210(4) 0.7444(4) 0.7956(2) 0.0401(11) Uani 1 1 d . . .
H13 H 1.1888 0.8042 0.7835 0.048 Uiso 1 1 calc R . .
C14 C 1.0010(4) 0.7396(3) 0.78078(19) 0.0349(9) Uani 1 1 d . . .
H14 H 0.9871 0.7961 0.7587 0.042 Uiso 1 1 calc R . .
C15 C 0.8959(4) 0.6518(3) 0.79756(17) 0.0259(8) Uani 1 1 d . . .
C16 C 0.5794(3) 0.2260(3) 0.86892(16) 0.0233(7) Uani 1 1 d . . .
C17 C 0.4518(4) 0.2126(3) 0.84568(17) 0.0285(8) Uani 1 1 d . . .
C18 C 0.4196(4) 0.2970(4) 0.82089(19) 0.0364(9) Uani 1 1 d . . .
H18 H 0.4846 0.3659 0.8172 0.044 Uiso 1 1 calc R . .
C19 C 0.2945(5) 0.2800(5) 0.8021(2) 0.0521(13) Uani 1 1 d . . .
H19 H 0.2736 0.3378 0.7864 0.063 Uiso 1 1 calc R . .
C20 C 0.1970(4) 0.1779(5) 0.8060(2) 0.0553(14) Uani 1 1 d . . .
H20 H 0.1108 0.1676 0.7934 0.066 Uiso 1 1 calc R . .
C21 C 0.2251(4) 0.0943(4) 0.8274(2) 0.0489(12) Uani 1 1 d . . .
H21 H 0.1582 0.0253 0.8288 0.059 Uiso 1 1 calc R . .
C22 C 0.3527(4) 0.1078(4) 0.84796(19) 0.0347(9) Uani 1 1 d . . .
C23 C 0.3846(4) 0.0231(4) 0.8716(2) 0.0387(10) Uani 1 1 d . . .
H23 H 0.3191 -0.0470 0.8724 0.046 Uiso 1 1 calc R . .
C24 C 0.5072(4) 0.0392(3) 0.89338(19) 0.0355(9) Uani 1 1 d . . .
H24 H 0.5254 -0.0198 0.9092 0.043 Uiso 1 1 calc R . .
C25 C 0.6095(3) 0.1427(3) 0.89318(17) 0.0255(8) Uani 1 1 d . . .
C26 C 0.7660(4) 0.6539(3) 0.78233(18) 0.0275(8) Uani 1 1 d . . .
H26 H 0.7031 0.5819 0.7915 0.033 Uiso 1 1 calc R . .
C27 C 0.7276(4) 0.6698(3) 0.71085(19) 0.0327(9) Uani 1 1 d . . .
H271 H 0.7865 0.7418 0.7007 0.039 Uiso 1 1 calc R . .
H272 H 0.7338 0.6129 0.6823 0.039 Uiso 1 1 calc R . .
C28 C 0.5932(5) 0.6631(4) 0.6976(2) 0.0444(11) Uani 1 1 d . . .
H281 H 0.5339 0.5893 0.7050 0.053 Uiso 1 1 calc R . .
H282 H 0.5708 0.6746 0.6514 0.053 Uiso 1 1 calc R . .
C29 C 0.5780(5) 0.7480(4) 0.7413(2) 0.0528(12) Uani 1 1 d . . .
H291 H 0.6288 0.8220 0.7300 0.063 Uiso 1 1 calc R . .
H292 H 0.4878 0.7376 0.7339 0.063 Uiso 1 1 calc R . .
C30 C 0.6211(5) 0.7386(4) 0.8129(2) 0.0491(12) Uani 1 1 d . . .
H301 H 0.5622 0.6688 0.8258 0.059 Uiso 1 1 calc R . .
H302 H 0.6179 0.7988 0.8399 0.059 Uiso 1 1 calc R . .
C31 C 0.7556(4) 0.7432(4) 0.8259(2) 0.0390(10) Uani 1 1 d . . .
H311 H 0.7789 0.7332 0.8722 0.047 Uiso 1 1 calc R . .
H312 H 0.8158 0.8158 0.8172 0.047 Uiso 1 1 calc R . .
C32 C 0.7439(3) 0.1590(3) 0.92167(17) 0.0264(8) Uani 1 1 d . . .
H32 H 0.8022 0.2275 0.9061 0.032 Uiso 1 1 calc R . .
C33 C 0.7685(4) 0.1750(4) 0.99639(19) 0.0372(10) Uani 1 1 d . . .
H331 H 0.7485 0.2364 1.0103 0.045 Uiso 1 1 calc R . .
H332 H 0.7120 0.1083 1.0133 0.045 Uiso 1 1 calc R . .
C34 C 0.9060(4) 0.1985(4) 1.0248(2) 0.0467(11) Uani 1 1 d . . .
H341 H 0.9619 0.2688 1.0112 0.056 Uiso 1 1 calc R . .
H342 H 0.9180 0.2054 1.0729 0.056 Uiso 1 1 calc R . .
C35 C 0.9435(4) 0.1090(4) 1.0028(2) 0.0436(11) Uani 1 1 d . . .
H351 H 0.8949 0.0405 1.0210 0.052 Uiso 1 1 calc R . .
H352 H 1.0349 0.1295 1.0195 0.052 Uiso 1 1 calc R . .
C36 C 0.9175(5) 0.0903(4) 0.9285(2) 0.0449(11) Uani 1 1 d . . .
H361 H 0.9734 0.1560 0.9106 0.054 Uiso 1 1 calc R . .
H362 H 0.9374 0.0283 0.9153 0.054 Uiso 1 1 calc R . .
C37 C 0.7802(4) 0.0661(4) 0.90067(19) 0.0376(10) Uani 1 1 d . . .
H371 H 0.7246 -0.0029 0.9158 0.045 Uiso 1 1 calc R . .
H372 H 0.7666 0.0566 0.8526 0.045 Uiso 1 1 calc R . .
C38 C 0.6449(3) 0.1727(3) 0.74564(17) 0.0238(8) Uani 1 1 d . . .
H38 H 0.6857 0.1355 0.7724 0.029 Uiso 1 1 calc R . .
C39 C 0.5116(3) 0.1001(3) 0.71937(17) 0.0253(8) Uani 1 1 d . . .
C40 C 0.4178(4) 0.1340(3) 0.69035(19) 0.0310(9) Uani 1 1 d . . .
H40 H 0.4370 0.2096 0.6887 0.037 Uiso 1 1 calc R . .
C41 C 0.2978(4) 0.0581(4) 0.6642(2) 0.0394(10) Uani 1 1 d . . .
H411 H 0.2348 0.0820 0.6449 0.047 Uiso 1 1 calc R . .
C42 C 0.2681(4) -0.0521(3) 0.6660(2) 0.0416(10) Uani 1 1 d . . .
H421 H 0.1854 -0.1039 0.6476 0.050 Uiso 1 1 calc R . .
C43 C 0.3600(4) -0.0865(3) 0.6947(2) 0.0387(10) Uani 1 1 d . . .
H43 H 0.3407 -0.1621 0.6960 0.046 Uiso 1 1 calc R . .
C44 C 0.4777(4) -0.0116(3) 0.72093(18) 0.0297(8) Uani 1 1 d . . .
H44 H 0.5393 -0.0364 0.7411 0.036 Uiso 1 1 calc R . .
C45 C 0.6752(3) 0.2600(3) 0.56692(16) 0.0221(7) Uani 1 1 d . . .
H45 H 0.6333 0.3085 0.5783 0.026 Uiso 1 1 calc R . .
C46 C 0.5712(3) 0.1440(3) 0.55951(17) 0.0255(8) Uani 1 1 d . . .
H461 H 0.6027 0.0921 0.5424 0.031 Uiso 1 1 calc R . .
H462 H 0.5497 0.1231 0.6026 0.031 Uiso 1 1 calc R . .
C47 C 0.4527(3) 0.1374(3) 0.51325(18) 0.0298(8) Uani 1 1 d . . .
H471 H 0.4182 0.1860 0.5317 0.036 Uiso 1 1 calc R . .
H472 H 0.3871 0.0619 0.5083 0.036 Uiso 1 1 calc R . .
C48 C 0.4840(4) 0.1715(3) 0.44658(18) 0.0327(9) Uani 1 1 d . . .
H481 H 0.5079 0.1172 0.4258 0.039 Uiso 1 1 calc R . .
H482 H 0.4078 0.1724 0.4184 0.039 Uiso 1 1 calc R . .
C49 C 0.5920(4) 0.2834(3) 0.45244(18) 0.0316(9) Uani 1 1 d . . .
H491 H 0.5637 0.3390 0.4675 0.038 Uiso 1 1 calc R . .
H492 H 0.6145 0.3002 0.4090 0.038 Uiso 1 1 calc R . .
C50 C 0.7095(3) 0.2901(3) 0.49995(17) 0.0293(8) Uani 1 1 d . . .
H501 H 0.7764 0.3650 0.5041 0.035 Uiso 1 1 calc R . .
H502 H 0.7429 0.2394 0.4831 0.035 Uiso 1 1 calc R . .
C51 C 0.8741(3) 0.1808(3) 0.63065(17) 0.0252(8) Uani 1 1 d . . .
H511 H 0.9561 0.2104 0.6623 0.030 Uiso 1 1 calc R . .
C52 C 0.7965(4) 0.0697(3) 0.65312(19) 0.0300(8) Uani 1 1 d . . .
H521 H 0.7771 0.0805 0.6965 0.036 Uiso 1 1 calc R . .
H522 H 0.7151 0.0336 0.6223 0.036 Uiso 1 1 calc R . .
C53 C 0.8705(4) -0.0033(4) 0.6567(2) 0.0401(10) Uani 1 1 d . . .
H531 H 0.9474 0.0295 0.6909 0.048 Uiso 1 1 calc R . .
H532 H 0.8172 -0.0757 0.6691 0.048 Uiso 1 1 calc R . .
C54 C 0.9091(5) -0.0176(4) 0.5924(2) 0.0449(11) Uani 1 1 d . . .
H541 H 0.8324 -0.0586 0.5592 0.054 Uiso 1 1 calc R . .
H542 H 0.9621 -0.0602 0.5975 0.054 Uiso 1 1 calc R . .
C55 C 0.9836(4) 0.0933(4) 0.5695(2) 0.0456(11) Uani 1 1 d . . .
H551 H 1.0648 0.1305 0.6004 0.055 Uiso 1 1 calc R . .
H552 H 1.0037 0.0822 0.5264 0.055 Uiso 1 1 calc R . .
C56 C 0.9099(4) 0.1657(3) 0.56476(19) 0.0328(9) Uani 1 1 d . . .
H561 H 0.8321 0.1319 0.5312 0.039 Uiso 1 1 calc R . .
H562 H 0.9626 0.2377 0.5516 0.039 Uiso 1 1 calc R . .
C57 C 0.9329(3) 0.4107(3) 0.62018(17) 0.0233(7) Uani 1 1 d . . .
H57 H 0.9477 0.3975 0.5755 0.028 Uiso 1 1 calc R . .
C58 C 1.0604(4) 0.4431(4) 0.6668(2) 0.0386(10) Uani 1 1 d . . .
H581 H 1.0860 0.3809 0.6683 0.046 Uiso 1 1 calc R . .
H582 H 1.0520 0.4626 0.7112 0.046 Uiso 1 1 calc R . .
C59 C 1.1616(4) 0.5410(4) 0.6428(2) 0.0431(11) Uani 1 1 d . . .
H591 H 1.2430 0.5641 0.6738 0.052 Uiso 1 1 calc R . .
H592 H 1.1749 0.5190 0.6000 0.052 Uiso 1 1 calc R . .
C60 C 1.1222(4) 0.6369(3) 0.6363(2) 0.0443(11) Uani 1 1 d . . .
H601 H 1.1216 0.6660 0.6802 0.053 Uiso 1 1 calc R . .
H602 H 1.1855 0.6958 0.6169 0.053 Uiso 1 1 calc R . .
C61 C 0.9922(4) 0.6045(3) 0.5944(2) 0.0430(11) Uani 1 1 d . . .
H611 H 0.9957 0.5860 0.5488 0.052 Uiso 1 1 calc R . .
H612 H 0.9669 0.6668 0.5951 0.052 Uiso 1 1 calc R . .
C62 C 0.8935(4) 0.5065(3) 0.6189(2) 0.0368(10) Uani 1 1 d . . .
H621 H 0.8852 0.5266 0.6633 0.044 Uiso 1 1 calc R . .
H622 H 0.8100 0.4852 0.5901 0.044 Uiso 1 1 calc R . .
Cl3 Cl 0.33112(19) 0.39200(19) 0.48363(9) 0.1024(7) Uani 1 1 d . . .
Cl4 Cl 0.28042(16) 0.32969(18) 0.61265(13) 0.1124(8) Uani 1 1 d . . .
Cl5 Cl 0.44832(19) 0.19124(14) 1.01727(8) 0.0813(5) Uani 1 1 d . . .
Cl6 Cl 0.3864(2) 0.3794(2) 1.00515(10) 0.1113(8) Uani 1 1 d . . .
C63 C 0.3876(5) 0.4112(5) 0.5680(3) 0.0606(14) Uani 1 1 d . . .
H631 H 0.4652 0.3967 0.5767 0.073 Uiso 1 1 calc R . .
H632 H 0.4115 0.4886 0.5831 0.073 Uiso 1 1 calc R . .
C64 C 0.3281(6) 0.2325(7) 0.9935(4) 0.114(3) Uani 1 1 d . . .
H641 H 0.2604 0.1992 1.0192 0.137 Uiso 1 1 calc R . .
H642 H 0.2913 0.2075 0.9470 0.137 Uiso 1 1 calc R . .

loop_
_atom_site_aniso_label
_atom_site_aniso_U_11
_atom_site_aniso_U_22
_atom_site_aniso_U_33
_atom_site_aniso_U_23
_atom_site_aniso_U_13
_atom_site_aniso_U_12
Ru1 0.01783(15) 0.01486(15) 0.01788(15) 0.00149(10) 0.00348(10) 0.00552(11)
Cl1 0.0289(5) 0.0234(4) 0.0275(4) 0.0036(3) 0.0031(3) 0.0147(4)
Cl2 0.0263(4) 0.0311(5) 0.0256(4) 0.0023(4) 0.0022(3) 0.0136(4)
P1 0.0201(4) 0.0163(4) 0.0201(4) 0.0003(3) 0.0033(3) 0.0055(4)
N1 0.0267(16) 0.0178(15) 0.0183(14) -0.0003(11) 0.0054(12) 0.0072(12)
N3 0.0271(16) 0.0191(15) 0.0209(15) 0.0019(12) 0.0076(12) 0.0091(13)
C2 0.0183(16) 0.0187(17) 0.0220(17) 0.0041(14) 0.0022(13) 0.0103(14)
C4 0.046(2) 0.024(2) 0.028(2) -0.0001(16) 0.0172(17) 0.0096(18)
C5 0.044(2) 0.026(2) 0.0243(19) -0.0013(16) 0.0126(17) 0.0068(18)
C6 0.0230(18) 0.0200(18) 0.0212(17) -0.0040(14) 0.0043(14) 0.0025(15)
C7 0.0270(19) 0.030(2) 0.0228(18) -0.0094(15) 0.0016(15) 0.0084(16)
C8 0.028(2) 0.039(2) 0.029(2) -0.0104(17) -0.0028(16) 0.0129(18)
C9 0.044(3) 0.067(3) 0.042(3) -0.015(2) -0.010(2) 0.033(3)
C10 0.026(2) 0.093(4) 0.056(3) -0.025(3) -0.005(2) 0.024(3)
C11 0.027(2) 0.068(4) 0.049(3) -0.017(3) 0.008(2) 0.004(2)
C12 0.024(2) 0.045(3) 0.030(2) -0.0136(18) 0.0058(16) 0.0029(18)
C13 0.035(2) 0.032(2) 0.036(2) -0.0054(18) 0.0142(18) -0.0070(18)
C14 0.039(2) 0.024(2) 0.031(2) 0.0000(16) 0.0103(17) 0.0019(17)
C15 0.032(2) 0.0191(18) 0.0218(18) -0.0023(14) 0.0066(15) 0.0046(15)
C16 0.0240(18) 0.0233(19) 0.0209(17) 0.0019(14) 0.0082(14) 0.0062(15)
C17 0.0277(19) 0.037(2) 0.0206(18) 0.0013(16) 0.0076(15) 0.0117(17)
C18 0.034(2) 0.047(3) 0.034(2) 0.0032(19) 0.0062(17) 0.023(2)
C19 0.054(3) 0.073(4) 0.043(3) 0.002(2) 0.001(2) 0.042(3)
C20 0.028(2) 0.087(4) 0.048(3) -0.009(3) 0.000(2) 0.024(3)
C21 0.029(2) 0.064(3) 0.042(3) -0.004(2) 0.0065(19) 0.007(2)
C22 0.024(2) 0.045(3) 0.027(2) 0.0002(18) 0.0066(16) 0.0049(18)
C23 0.033(2) 0.035(2) 0.034(2) 0.0048(18) 0.0086(18) -0.0018(18)
C24 0.040(2) 0.025(2) 0.034(2) 0.0091(17) 0.0078(18) 0.0045(18)
C25 0.0297(19) 0.0232(19) 0.0210(17) 0.0047(14) 0.0077(15) 0.0069(16)
C26 0.034(2) 0.0193(18) 0.0291(19) 0.0051(15) 0.0076(16) 0.0102(16)
C27 0.047(2) 0.026(2) 0.029(2) 0.0072(16) 0.0077(17) 0.0186(18)
C28 0.058(3) 0.042(3) 0.040(2) 0.007(2) -0.002(2) 0.031(2)
C29 0.061(3) 0.053(3) 0.062(3) 0.012(2) 0.012(3) 0.040(3)
C30 0.056(3) 0.045(3) 0.056(3) -0.003(2) 0.015(2) 0.028(2)
C31 0.050(3) 0.034(2) 0.035(2) -0.0026(18) 0.0099(19) 0.018(2)
C32 0.0280(19) 0.0234(19) 0.0263(19) 0.0061(15) 0.0056(15) 0.0085(16)
C33 0.041(2) 0.045(3) 0.028(2) -0.0027(18) -0.0001(17) 0.022(2)
C34 0.045(3) 0.055(3) 0.038(2) -0.008(2) -0.009(2) 0.026(2)
C35 0.045(3) 0.052(3) 0.037(2) 0.005(2) -0.0022(19) 0.027(2)
C36 0.056(3) 0.055(3) 0.040(2) 0.009(2) 0.007(2) 0.040(2)
C37 0.056(3) 0.037(2) 0.028(2) 0.0031(17) 0.0033(19) 0.029(2)
C38 0.0264(19) 0.0233(19) 0.0223(17) 0.0031(14) 0.0050(14) 0.0103(15)
C39 0.0266(19) 0.0233(19) 0.0232(18) 0.0015(14) 0.0078(15) 0.0062(15)
C40 0.027(2) 0.023(2) 0.041(2) 0.0052(17) 0.0057(17) 0.0076(16)
C41 0.028(2) 0.036(2) 0.049(3) 0.0053(19) 0.0002(18) 0.0107(18)
C42 0.025(2) 0.029(2) 0.057(3) -0.001(2) 0.0003(19) -0.0008(17)
C43 0.042(2) 0.022(2) 0.047(2) 0.0031(18) 0.0085(19) 0.0071(18)
C44 0.037(2) 0.0211(19) 0.032(2) 0.0046(16) 0.0110(17) 0.0105(17)
C45 0.0239(18) 0.0181(18) 0.0220(17) 0.0021(14) 0.0029(14) 0.0066(15)
C46 0.0258(19) 0.0224(19) 0.0232(18) 0.0009(14) 0.0009(14) 0.0059(15)
C47 0.0245(19) 0.027(2) 0.031(2) 0.0019(16) -0.0006(15) 0.0053(16)
C48 0.034(2) 0.032(2) 0.0260(19) 0.0006(16) -0.0034(16) 0.0108(18)
C49 0.032(2) 0.032(2) 0.0259(19) 0.0062(16) -0.0006(16) 0.0103(17)
C50 0.0259(19) 0.033(2) 0.0241(19) 0.0061(16) 0.0026(15) 0.0067(16)
C51 0.0262(19) 0.0237(19) 0.0257(18) -0.0044(15) 0.0006(15) 0.0121(16)
C52 0.037(2) 0.0224(19) 0.034(2) 0.0026(16) 0.0078(17) 0.0151(17)
C53 0.045(2) 0.030(2) 0.049(3) 0.0030(19) 0.002(2) 0.021(2)
C54 0.050(3) 0.035(2) 0.059(3) -0.004(2) 0.008(2) 0.027(2)
C55 0.046(3) 0.045(3) 0.058(3) -0.002(2) 0.018(2) 0.027(2)
C56 0.038(2) 0.032(2) 0.034(2) 0.0010(17) 0.0125(17) 0.0173(18)
C57 0.0232(18) 0.0191(18) 0.0237(18) 0.0018(14) 0.0065(14) 0.0036(15)
C58 0.025(2) 0.040(2) 0.035(2) 0.0066(18) 0.0012(17) -0.0016(18)
C59 0.029(2) 0.044(3) 0.038(2) 0.010(2) 0.0024(18) -0.0041(19)
C60 0.044(3) 0.030(2) 0.036(2) -0.0062(18) 0.0167(19) -0.0112(19)
C61 0.045(3) 0.021(2) 0.062(3) 0.010(2) 0.022(2) 0.0075(19)
C62 0.033(2) 0.022(2) 0.053(3) 0.0031(18) 0.0150(19) 0.0058(17)
Cl3 0.0995(13) 0.1289(17) 0.0813(12) -0.0101(11) -0.0304(10) 0.0674(13)
Cl4 0.0584(10) 0.1029(15) 0.191(2) 0.0801(15) 0.0449(12) 0.0366(10)
Cl5 0.1191(14) 0.0650(10) 0.0685(9) 0.0166(8) 0.0295(9) 0.0413(10)
Cl6 0.169(2) 0.1423(19) 0.0847(12) 0.0079(12) 0.0210(13) 0.1285(18)
C63 0.055(3) 0.052(3) 0.071(4) 0.007(3) -0.003(3) 0.023(3)
C64 0.051(4) 0.174(8) 0.089(5) -0.079(5) 0.020(3) 0.017(4)

loop_
_atom_type_symbol
_atom_type_description
_atom_type_number_in_cell
_atom_type_scat_dispersion_real
_atom_type_scat_dispersion_imag
_atom_type_scat_source
C C 124 0.0033 0.0016
; International Tables for Crystallography (1992).
Vol. C, Tables 4.2.6.8 and 6.1.1.4
;
H H 162 0.0000 0.0000
; International Tables for Crystallography (1992).
Vol. C, Tables 4.2.6.8 and 6.1.1.4
;
Cl Cl 12 0.1484 0.1585
; International Tables for Crystallography (1992).
Vol. C, Tables 4.2.6.8 and 6.1.1.4
;
N N 4 0.0061 0.0033
; International Tables for Crystallography (1992).
Vol. C, Tables 4.2.6.8 and 6.1.1.4
;
P P 2 -1.2594 0.8363
; International Tables for Crystallography (1992).
Vol. C, Tables 4.2.6.8 and 6.1.1.4
;
Ru Ru 2 0.1023 0.0942
; International Tables for Crystallography (1992).
Vol. C, Tables 4.2.6.8 and 6.1.1.4
;

loop_
_geom_angle_atom_site_label_1
_geom_angle_atom_site_label_2
_geom_angle_atom_site_label_3
_geom_angle
_geom_angle_site_symmetry_1
_geom_angle_site_symmetry_3
_geom_angle_publ_flag
C38 Ru1 C2 99.64(14) . . ?
C38 Ru1 Cl1 102.28(12) . . ?
C2 Ru1 Cl1 86.80(9) . . ?
C38 Ru1 Cl2 88.49(12) . . ?
C2 Ru1 Cl2 91.28(9) . . ?
Cl1 Ru1 Cl2 169.22(3) . . ?
C38 Ru1 P1 96.10(11) . . ?
C2 Ru1 P1 164.18(10) . . ?
Cl1 Ru1 P1 91.39(3) . . ?
Cl2 Ru1 P1 87.58(3) . . ?
C57 P1 C45 102.77(16) . . ?
C57 P1 C51 102.78(17) . . ?
C45 P1 C51 110.37(16) . . ?
C57 P1 Ru1 108.54(11) . . ?
C45 P1 Ru1 114.20(11) . . ?
C51 P1 Ru1 116.57(12) . . ?
C2 N1 C6 128.5(3) . . ?
C2 N1 C5 113.4(3) . . ?
C6 N1 C5 117.1(3) . . ?
C2 N3 C16 128.5(3) . . ?
C2 N3 C4 113.4(3) . . ?
C16 N3 C4 117.5(3) . . ?
N3 C2 N1 106.5(3) . . ?
N3 C2 Ru1 128.0(2) . . ?
N1 C2 Ru1 125.5(2) . . ?
N3 C4 C5 102.4(3) . . ?
N3 C4 H41 111.3 . . ?
C5 C4 H41 111.3 . . ?
N3 C4 H42 111.3 . . ?
C5 C4 H42 111.3 . . ?
H41 C4 H42 109.2 . . ?
N1 C5 C4 102.5(3) . . ?
N1 C5 H51 111.3 . . ?
C4 C5 H51 111.3 . . ?
N1 C5 H52 111.3 . . ?
C4 C5 H52 111.3 . . ?
H51 C5 H52 109.2 . . ?
C15 C6 C7 121.9(3) . . ?
C15 C6 N1 119.8(3) . . ?
C7 C6 N1 117.6(3) . . ?
C8 C7 C6 122.9(4) . . ?
C8 C7 C12 118.7(4) . . ?
C6 C7 C12 118.4(4) . . ?
C9 C8 C7 121.1(4) . . ?
C9 C8 H8 119.4 . . ?
C7 C8 H8 119.4 . . ?
C8 C9 C10 119.9(5) . . ?
C8 C9 H9 120.0 . . ?
C10 C9 H9 120.0 . . ?
C11 C10 C9 120.8(4) . . ?
C11 C10 H10 119.6 . . ?
C9 C10 H10 119.6 . . ?
C10 C11 C12 120.8(5) . . ?
C10 C11 H11 119.6 . . ?
C12 C11 H11 119.6 . . ?
C13 C12 C11 122.7(4) . . ?
C13 C12 C7 118.7(4) . . ?
C11 C12 C7 118.7(4) . . ?
C14 C13 C12 121.7(4) . . ?
C14 C13 H13 119.2 . . ?
C12 C13 H13 119.2 . . ?
C13 C14 C15 121.6(4) . . ?
C13 C14 H14 119.2 . . ?
C15 C14 H14 119.2 . . ?
C6 C15 C14 117.7(4) . . ?
C6 C15 C26 123.3(3) . . ?
C14 C15 C26 118.9(3) . . ?
C25 C16 C17 122.7(3) . . ?
C25 C16 N3 119.5(3) . . ?
C17 C16 N3 117.4(3) . . ?
C18 C17 C16 123.3(4) . . ?
C18 C17 C22 119.0(4) . . ?
C16 C17 C22 117.7(4) . . ?
C19 C18 C17 120.2(4) . . ?
C19 C18 H18 119.9 . . ?
C17 C18 H18 119.9 . . ?
C18 C19 C20 120.7(5) . . ?
C18 C19 H19 119.6 . . ?
C20 C19 H19 119.6 . . ?
C21 C20 C19 120.4(4) . . ?
C21 C20 H20 119.8 . . ?
C19 C20 H20 119.8 . . ?
C20 C21 C22 121.2(5) . . ?
C20 C21 H21 119.4 . . ?
C22 C21 H21 119.4 . . ?
C23 C22 C21 122.4(4) . . ?
C23 C22 C17 119.2(4) . . ?
C21 C22 C17 118.4(4) . . ?
C24 C23 C22 121.3(4) . . ?
C24 C23 H23 119.4 . . ?
C22 C23 H23 119.4 . . ?
C23 C24 C25 121.8(4) . . ?
C23 C24 H24 119.1 . . ?
C25 C24 H24 119.1 . . ?
C16 C25 C24 117.4(4) . . ?
C16 C25 C32 122.6(3) . . ?
C24 C25 C32 120.0(3) . . ?
C15 C26 C27 113.2(3) . . ?
C15 C26 C31 111.9(3) . . ?
C27 C26 C31 108.7(3) . . ?
C15 C26 H26 107.6 . . ?
C27 C26 H26 107.6 . . ?
C31 C26 H26 107.6 . . ?
C28 C27 C26 110.6(3) . . ?
C28 C27 H271 109.5 . . ?
C26 C27 H271 109.5 . . ?
C28 C27 H272 109.5 . . ?
C26 C27 H272 109.5 . . ?
H271 C27 H272 108.1 . . ?
C27 C28 C29 111.6(4) . . ?
C27 C28 H281 109.3 . . ?
C29 C28 H281 109.3 . . ?
C27 C28 H282 109.3 . . ?
C29 C28 H282 109.3 . . ?
H281 C28 H282 108.0 . . ?
C30 C29 C28 111.0(4) . . ?
C30 C29 H291 109.4 . . ?
C28 C29 H291 109.4 . . ?
C30 C29 H292 109.4 . . ?
C28 C29 H292 109.4 . . ?
H291 C29 H292 108.0 . . ?
C29 C30 C31 111.6(4) . . ?
C29 C30 H301 109.3 . . ?
C31 C30 H301 109.3 . . ?
C29 C30 H302 109.3 . . ?
C31 C30 H302 109.3 . . ?
H301 C30 H302 108.0 . . ?
C30 C31 C26 110.9(4) . . ?
C30 C31 H311 109.5 . . ?
C26 C31 H311 109.5 . . ?
C30 C31 H312 109.5 . . ?
C26 C31 H312 109.5 . . ?
H311 C31 H312 108.0 . . ?
C25 C32 C33 111.2(3) . . ?
C25 C32 C37 114.1(3) . . ?
C33 C32 C37 108.9(3) . . ?
C25 C32 H32 107.4 . . ?
C33 C32 H32 107.4 . . ?
C37 C32 H32 107.4 . . ?
C34 C33 C32 111.2(3) . . ?
C34 C33 H331 109.4 . . ?
C32 C33 H331 109.4 . . ?
C34 C33 H332 109.4 . . ?
C32 C33 H332 109.4 . . ?
H331 C33 H332 108.0 . . ?
C35 C34 C33 111.7(4) . . ?
C35 C34 H341 109.3 . . ?
C33 C34 H341 109.3 . . ?
C35 C34 H342 109.3 . . ?
C33 C34 H342 109.3 . . ?
H341 C34 H342 108.0 . . ?
C34 C35 C36 110.9(4) . . ?
C34 C35 H351 109.5 . . ?
C36 C35 H351 109.5 . . ?
C34 C35 H352 109.5 . . ?
C36 C35 H352 109.5 . . ?
H351 C35 H352 108.1 . . ?
C37 C36 C35 111.1(4) . . ?
C37 C36 H361 109.4 . . ?
C35 C36 H361 109.4 . . ?
C37 C36 H362 109.4 . . ?
C35 C36 H362 109.4 . . ?
H361 C36 H362 108.0 . . ?
C36 C37 C32 111.2(4) . . ?
C36 C37 H371 109.4 . . ?
C32 C37 H371 109.4 . . ?
C36 C37 H372 109.4 . . ?
C32 C37 H372 109.4 . . ?
H371 C37 H372 108.0 . . ?
C39 C38 Ru1 138.3(3) . . ?
C39 C38 H38 110.9 . . ?
Ru1 C38 H38 110.9 . . ?
C44 C39 C40 117.3(3) . . ?
C44 C39 C38 117.2(3) . . ?
C40 C39 C38 125.4(3) . . ?
C41 C40 C39 120.3(4) . . ?
C41 C40 H40 119.9 . . ?
C39 C40 H40 119.9 . . ?
C40 C41 C42 120.7(4) . . ?
C40 C41 H411 119.6 . . ?
C42 C41 H411 119.6 . . ?
C41 C42 C43 119.4(4) . . ?
C41 C42 H421 120.3 . . ?
C43 C42 H421 120.3 . . ?
C44 C43 C42 119.7(4) . . ?
C44 C43 H43 120.1 . . ?
C42 C43 H43 120.1 . . ?
C43 C44 C39 122.5(4) . . ?
C43 C44 H44 118.8 . . ?
C39 C44 H44 118.8 . . ?
C46 C45 C50 108.9(3) . . ?
C46 C45 P1 112.8(2) . . ?
C50 C45 P1 118.6(2) . . ?
C46 C45 H45 105.1 . . ?
C50 C45 H45 105.1 . . ?
P1 C45 H45 105.1 . . ?
C47 C46 C45 110.5(3) . . ?
C47 C46 H461 109.6 . . ?
C45 C46 H461 109.6 . . ?
C47 C46 H462 109.6 . . ?
C45 C46 H462 109.6 . . ?
H461 C46 H462 108.1 . . ?
C46 C47 C48 110.5(3) . . ?
C46 C47 H471 109.5 . . ?
C48 C47 H471 109.5 . . ?
C46 C47 H472 109.5 . . ?
C48 C47 H472 109.5 . . ?
H471 C47 H472 108.1 . . ?
C49 C48 C47 111.4(3) . . ?
C49 C48 H481 109.3 . . ?
C47 C48 H481 109.3 . . ?
C49 C48 H482 109.3 . . ?
C47 C48 H482 109.3 . . ?
H481 C48 H482 108.0 . . ?
C48 C49 C50 111.9(3) . . ?
C48 C49 H491 109.2 . . ?
C50 C49 H491 109.2 . . ?
C48 C49 H492 109.2 . . ?
C50 C49 H492 109.2 . . ?
H491 C49 H492 107.9 . . ?
C49 C50 C45 109.9(3) . . ?
C49 C50 H501 109.7 . . ?
C45 C50 H501 109.7 . . ?
C49 C50 H502 109.7 . . ?
C45 C50 H502 109.7 . . ?
H501 C50 H502 108.2 . . ?
C56 C51 C52 110.4(3) . . ?
C56 C51 P1 115.7(3) . . ?
C52 C51 P1 114.2(3) . . ?
C56 C51 H511 105.1 . . ?
C52 C51 H511 105.1 . . ?
P1 C51 H511 105.1 . . ?
C53 C52 C51 110.5(3) . . ?
C53 C52 H521 109.5 . . ?
C51 C52 H521 109.5 . . ?
C53 C52 H522 109.5 . . ?
C51 C52 H522 109.5 . . ?
H521 C52 H522 108.1 . . ?
C54 C53 C52 111.9(4) . . ?
C54 C53 H531 109.2 . . ?
C52 C53 H531 109.2 . . ?
C54 C53 H532 109.2 . . ?
C52 C53 H532 109.2 . . ?
H531 C53 H532 107.9 . . ?
C53 C54 C55 110.5(4) . . ?
C53 C54 H541 109.5 . . ?
C55 C54 H541 109.5 . . ?
C53 C54 H542 109.5 . . ?
C55 C54 H542 109.5 . . ?
H541 C54 H542 108.1 . . ?
C56 C55 C54 112.1(4) . . ?
C56 C55 H551 109.2 . . ?
C54 C55 H551 109.2 . . ?
C56 C55 H552 109.2 . . ?
C54 C55 H552 109.2 . . ?
H551 C55 H552 107.9 . . ?
C55 C56 C51 110.1(3) . . ?
C55 C56 H561 109.6 . . ?
C51 C56 H561 109.6 . . ?
C55 C56 H562 109.6 . . ?
C51 C56 H562 109.6 . . ?
H561 C56 H562 108.2 . . ?
C62 C57 C58 109.3(3) . . ?
C62 C57 P1 112.0(2) . . ?
C58 C57 P1 114.4(3) . . ?
C62 C57 H57 106.9 . . ?
C58 C57 H57 106.9 . . ?
P1 C57 H57 106.9 . . ?
C57 C58 C59 109.3(3) . . ?
C57 C58 H581 109.8 . . ?
C59 C58 H581 109.8 . . ?
C57 C58 H582 109.8 . . ?
C59 C58 H582 109.8 . . ?
H581 C58 H582 108.3 . . ?
C60 C59 C58 111.4(4) . . ?
C60 C59 H591 109.4 . . ?
C58 C59 H591 109.4 . . ?
C60 C59 H592 109.4 . . ?
C58 C59 H592 109.4 . . ?
H591 C59 H592 108.0 . . ?
C61 C60 C59 112.2(3) . . ?
C61 C60 H601 109.2 . . ?
C59 C60 H601 109.2 . . ?
C61 C60 H602 109.2 . . ?
C59 C60 H602 109.2 . . ?
H601 C60 H602 107.9 . . ?
C60 C61 C62 110.9(4) . . ?
C60 C61 H611 109.5 . . ?
C62 C61 H611 109.5 . . ?
C60 C61 H612 109.5 . . ?
C62 C61 H612 109.5 . . ?
H611 C61 H612 108.0 . . ?
C57 C62 C61 110.2(3) . . ?
C57 C62 H621 109.6 . . ?
C61 C62 H621 109.6 . . ?
C57 C62 H622 109.6 . . ?
C61 C62 H622 109.6 . . ?
H621 C62 H622 108.1 . . ?
Cl4 C63 Cl3 114.2(3) . . ?
Cl4 C63 H631 108.7 . . ?
Cl3 C63 H631 108.7 . . ?
Cl4 C63 H632 108.7 . . ?
Cl3 C63 H632 108.7 . . ?
H631 C63 H632 107.6 . . ?
Cl5 C64 Cl6 110.5(4) . . ?
Cl5 C64 H641 109.6 . . ?
Cl6 C64 H641 109.6 . . ?
Cl5 C64 H642 109.6 . . ?
Cl6 C64 H642 109.6 . . ?
H641 C64 H642 108.1 . . ?

loop_
_geom_bond_atom_site_label_1
_geom_bond_atom_site_label_2
_geom_bond_distance
_geom_bond_site_symmetry_2
_geom_bond_publ_flag
Ru1 C38 1.834(4) . ?
Ru1 C2 2.067(3) . ?
Ru1 Cl1 2.3839(9) . ?
Ru1 Cl2 2.4040(9) . ?
Ru1 P1 2.4191(9) . ?
P1 C57 1.852(3) . ?
P1 C45 1.857(3) . ?
P1 C51 1.859(4) . ?
N1 C2 1.355(4) . ?
N1 C6 1.438(4) . ?
N1 C5 1.473(4) . ?
N3 C2 1.349(4) . ?
N3 C16 1.438(4) . ?
N3 C4 1.478(5) . ?
C4 C5 1.508(5) . ?
C4 H41 0.9900 . ?
C4 H42 0.9900 . ?
C5 H51 0.9900 . ?
C5 H52 0.9900 . ?
C6 C15 1.383(5) . ?
C6 C7 1.428(5) . ?
C7 C8 1.412(6) . ?
C7 C12 1.431(6) . ?
C8 C9 1.367(6) . ?
C8 H8 0.9500 . ?
C9 C10 1.413(8) . ?
C9 H9 0.9500 . ?
C10 C11 1.359(8) . ?
C10 H10 0.9500 . ?
C11 C12 1.418(6) . ?
C11 H11 0.9500 . ?
C12 C13 1.399(7) . ?
C13 C14 1.360(6) . ?
C13 H13 0.9500 . ?
C14 C15 1.423(5) . ?
C14 H14 0.9500 . ?
C15 C26 1.509(5) . ?
C16 C25 1.380(5) . ?
C16 C17 1.428(5) . ?
C17 C18 1.410(6) . ?
C17 C22 1.432(6) . ?
C18 C19 1.374(6) . ?
C18 H18 0.9500 . ?
C19 C20 1.406(8) . ?
C19 H19 0.9500 . ?
C20 C21 1.352(8) . ?
C20 H20 0.9500 . ?
C21 C22 1.419(6) . ?
C21 H21 0.9500 . ?
C22 C23 1.404(6) . ?
C23 C24 1.358(6) . ?
C23 H23 0.9500 . ?
C24 C25 1.429(5) . ?
C24 H24 0.9500 . ?
C25 C32 1.512(5) . ?
C26 C27 1.534(5) . ?
C26 C31 1.543(5) . ?
C26 H26 1.0000 . ?
C27 C28 1.515(6) . ?
C27 H271 0.9900 . ?
C27 H272 0.9900 . ?
C28 C29 1.527(6) . ?
C28 H281 0.9900 . ?
C28 H282 0.9900 . ?
C29 C30 1.525(7) . ?
C29 H291 0.9900 . ?
C29 H292 0.9900 . ?
C30 C31 1.525(6) . ?
C30 H301 0.9900 . ?
C30 H302 0.9900 . ?
C31 H311 0.9900 . ?
C31 H312 0.9900 . ?
C32 C33 1.536(5) . ?
C32 C37 1.540(5) . ?
C32 H32 1.0000 . ?
C33 C34 1.521(6) . ?
C33 H331 0.9900 . ?
C33 H332 0.9900 . ?
C34 C35 1.516(6) . ?
C34 H341 0.9900 . ?
C34 H342 0.9900 . ?
C35 C36 1.530(6) . ?
C35 H351 0.9900 . ?
C35 H352 0.9900 . ?
C36 C37 1.515(6) . ?
C36 H361 0.9900 . ?
C36 H362 0.9900 . ?
C37 H371 0.9900 . ?
C37 H372 0.9900 . ?
C38 C39 1.475(5) . ?
C38 H38 0.9500 . ?
C39 C44 1.392(5) . ?
C39 C40 1.403(5) . ?
C40 C41 1.379(6) . ?
C40 H40 0.9500 . ?
C41 C42 1.380(6) . ?
C41 H411 0.9500 . ?
C42 C43 1.385(6) . ?
C42 H421 0.9500 . ?
C43 C44 1.357(6) . ?
C43 H43 0.9500 . ?
C44 H44 0.9500 . ?
C45 C46 1.535(5) . ?
C45 C50 1.535(5) . ?
C45 H45 1.0000 . ?
C46 C47 1.526(5) . ?
C46 H461 0.9900 . ?
C46 H462 0.9900 . ?
C47 C48 1.530(5) . ?
C47 H471 0.9900 . ?
C47 H472 0.9900 . ?
C48 C49 1.518(5) . ?
C48 H481 0.9900 . ?
C48 H482 0.9900 . ?
C49 C50 1.529(5) . ?
C49 H491 0.9900 . ?
C49 H492 0.9900 . ?
C50 H501 0.9900 . ?
C50 H502 0.9900 . ?
C51 C56 1.533(5) . ?
C51 C52 1.536(5) . ?
C51 H511 1.0000 . ?
C52 C53 1.535(5) . ?
C52 H521 0.9900 . ?
C52 H522 0.9900 . ?
C53 C54 1.517(6) . ?
C53 H531 0.9900 . ?
C53 H532 0.9900 . ?
C54 C55 1.527(7) . ?
C54 H541 0.9900 . ?
C54 H542 0.9900 . ?
C55 C56 1.526(6) . ?
C55 H551 0.9900 . ?
C55 H552 0.9900 . ?
C56 H561 0.9900 . ?
C56 H562 0.9900 . ?
C57 C62 1.525(5) . ?
C57 C58 1.536(5) . ?
C57 H57 1.0000 . ?
C58 C59 1.536(5) . ?
C58 H581 0.9900 . ?
C58 H582 0.9900 . ?
C59 C60 1.528(7) . ?
C59 H591 0.9900 . ?
C59 H592 0.9900 . ?
C60 C61 1.516(6) . ?
C60 H601 0.9900 . ?
C60 H602 0.9900 . ?
C61 C62 1.528(5) . ?
C61 H611 0.9900 . ?
C61 H612 0.9900 . ?
C62 H621 0.9900 . ?
C62 H622 0.9900 . ?
Cl3 C63 1.756(6) . ?
Cl4 C63 1.722(6) . ?
Cl5 C64 1.709(8) . ?
Cl6 C64 1.807(9) . ?
C63 H631 0.9900 . ?
C63 H632 0.9900 . ?
C64 H641 0.9900 . ?
C64 H642 0.9900 . ?

loop_
_geom_torsion_atom_site_label_1
_geom_torsion_atom_site_label_2
_geom_torsion_atom_site_label_3
_geom_torsion_atom_site_label_4
_geom_torsion
_geom_torsion_site_symmetry_1
_geom_torsion_site_symmetry_2
_geom_torsion_site_symmetry_3
_geom_torsion_site_symmetry_4
_geom_torsion_publ_flag
C38 Ru1 P1 C57 -173.56(17) . . . . ?
C2 Ru1 P1 C57 0.8(4) . . . . ?
Cl1 Ru1 P1 C57 83.93(12) . . . . ?
Cl2 Ru1 P1 C57 -85.34(12) . . . . ?
C38 Ru1 P1 C45 72.47(17) . . . . ?
C2 Ru1 P1 C45 -113.2(3) . . . . ?
Cl1 Ru1 P1 C45 -30.04(12) . . . . ?
Cl2 Ru1 P1 C45 160.69(12) . . . . ?
C38 Ru1 P1 C51 -58.19(17) . . . . ?
C2 Ru1 P1 C51 116.2(4) . . . . ?
Cl1 Ru1 P1 C51 -160.70(13) . . . . ?
Cl2 Ru1 P1 C51 30.04(13) . . . . ?
C16 N3 C2 N1 174.7(3) . . . . ?
C4 N3 C2 N1 3.9(4) . . . . ?
C16 N3 C2 Ru1 -4.9(5) . . . . ?
C4 N3 C2 Ru1 -175.8(3) . . . . ?
C6 N1 C2 N3 173.9(3) . . . . ?
C5 N1 C2 N3 5.5(4) . . . . ?
C6 N1 C2 Ru1 -6.5(5) . . . . ?
C5 N1 C2 Ru1 -174.9(3) . . . . ?
C38 Ru1 C2 N3 -4.0(3) . . . . ?
Cl1 Ru1 C2 N3 98.0(3) . . . . ?
Cl2 Ru1 C2 N3 -92.6(3) . . . . ?
P1 Ru1 C2 N3 -178.26(19) . . . . ?
C38 Ru1 C2 N1 176.5(3) . . . . ?
Cl1 Ru1 C2 N1 -81.6(3) . . . . ?
Cl2 Ru1 C2 N1 87.8(3) . . . . ?
P1 Ru1 C2 N1 2.2(6) . . . . ?
C2 N3 C4 C5 -11.0(4) . . . . ?
C16 N3 C4 C5 177.1(3) . . . . ?
C2 N1 C5 C4 -12.0(4) . . . . ?
C6 N1 C5 C4 178.2(3) . . . . ?
N3 C4 C5 N1 12.6(4) . . . . ?
C2 N1 C6 C15 103.7(4) . . . . ?
C5 N1 C6 C15 -88.2(4) . . . . ?
C2 N1 C6 C7 -85.3(4) . . . . ?
C5 N1 C6 C7 82.8(4) . . . . ?
C15 C6 C7 C8 177.0(3) . . . . ?
N1 C6 C7 C8 6.2(5) . . . . ?
C15 C6 C7 C12 -2.2(5) . . . . ?
N1 C6 C7 C12 -173.0(3) . . . . ?
C6 C7 C8 C9 179.3(4) . . . . ?
C12 C7 C8 C9 -1.6(6) . . . . ?
C7 C8 C9 C10 0.8(6) . . . . ?
C8 C9 C10 C11 -0.1(7) . . . . ?
C9 C10 C11 C12 0.3(7) . . . . ?
C10 C11 C12 C13 178.2(4) . . . . ?
C10 C11 C12 C7 -1.1(6) . . . . ?
C8 C7 C12 C13 -177.6(4) . . . . ?
C6 C7 C12 C13 1.5(5) . . . . ?
C8 C7 C12 C11 1.7(5) . . . . ?
C6 C7 C12 C11 -179.2(3) . . . . ?
C11 C12 C13 C14 -179.7(4) . . . . ?
C7 C12 C13 C14 -0.4(6) . . . . ?
C12 C13 C14 C15 -0.2(6) . . . . ?
C7 C6 C15 C14 1.6(5) . . . . ?
N1 C6 C15 C14 172.2(3) . . . . ?
C7 C6 C15 C26 -176.0(3) . . . . ?
N1 C6 C15 C26 -5.4(5) . . . . ?
C13 C14 C15 C6 -0.4(5) . . . . ?
C13 C14 C15 C26 177.3(4) . . . . ?
C2 N3 C16 C25 93.9(4) . . . . ?
C4 N3 C16 C25 -95.6(4) . . . . ?
C2 N3 C16 C17 -93.5(4) . . . . ?
C4 N3 C16 C17 77.0(4) . . . . ?
C25 C16 C17 C18 179.9(3) . . . . ?
N3 C16 C17 C18 7.5(5) . . . . ?
C25 C16 C17 C22 -0.1(5) . . . . ?
N3 C16 C17 C22 -172.5(3) . . . . ?
C16 C17 C18 C19 -177.0(4) . . . . ?
C22 C17 C18 C19 3.0(6) . . . . ?
C17 C18 C19 C20 -1.4(7) . . . . ?
C18 C19 C20 C21 -0.9(7) . . . . ?
C19 C20 C21 C22 1.4(7) . . . . ?
C20 C21 C22 C23 178.8(4) . . . . ?
C20 C21 C22 C17 0.2(6) . . . . ?
C18 C17 C22 C23 179.0(4) . . . . ?
C16 C17 C22 C23 -1.0(5) . . . . ?
C18 C17 C22 C21 -2.4(6) . . . . ?
C16 C17 C22 C21 177.6(3) . . . . ?
C21 C22 C23 C24 -177.4(4) . . . . ?
C17 C22 C23 C24 1.2(6) . . . . ?
C22 C23 C24 C25 -0.2(6) . . . . ?
C17 C16 C25 C24 1.1(5) . . . . ?
N3 C16 C25 C24 173.3(3) . . . . ?
C17 C16 C25 C32 -176.0(3) . . . . ?
N3 C16 C25 C32 -3.8(5) . . . . ?
C23 C24 C25 C16 -1.0(6) . . . . ?
C23 C24 C25 C32 176.3(4) . . . . ?
C6 C15 C26 C27 -129.2(4) . . . . ?
C14 C15 C26 C27 53.3(4) . . . . ?
C6 C15 C26 C31 107.6(4) . . . . ?
C14 C15 C26 C31 -69.9(4) . . . . ?
C15 C26 C27 C28 175.9(3) . . . . ?
C31 C26 C27 C28 -59.1(4) . . . . ?
C26 C27 C28 C29 58.1(5) . . . . ?
C27 C28 C29 C30 -54.7(6) . . . . ?
C28 C29 C30 C31 53.7(6) . . . . ?
C29 C30 C31 C26 -56.3(5) . . . . ?
C15 C26 C31 C30 -176.0(3) . . . . ?
C27 C26 C31 C30 58.2(4) . . . . ?
C16 C25 C32 C33 99.0(4) . . . . ?
C24 C25 C32 C33 -78.1(4) . . . . ?
C16 C25 C32 C37 -137.3(4) . . . . ?
C24 C25 C32 C37 45.6(5) . . . . ?
C25 C32 C33 C34 -176.4(4) . . . . ?
C37 C32 C33 C34 57.0(5) . . . . ?
C32 C33 C34 C35 -56.7(5) . . . . ?
C33 C34 C35 C36 55.0(5) . . . . ?
C34 C35 C36 C37 -55.3(5) . . . . ?
C35 C36 C37 C32 57.4(5) . . . . ?
C25 C32 C37 C36 177.4(3) . . . . ?
C33 C32 C37 C36 -57.6(4) . . . . ?
C2 Ru1 C38 C39 101.2(4) . . . . ?
Cl1 Ru1 C38 C39 12.4(4) . . . . ?
Cl2 Ru1 C38 C39 -167.8(4) . . . . ?
P1 Ru1 C38 C39 -80.4(4) . . . . ?
Ru1 C38 C39 C44 162.3(3) . . . . ?
Ru1 C38 C39 C40 -14.7(6) . . . . ?
C44 C39 C40 C41 -0.5(6) . . . . ?
C38 C39 C40 C41 176.4(4) . . . . ?
C39 C40 C41 C42 -0.3(6) . . . . ?
C40 C41 C42 C43 0.5(7) . . . . ?
C41 C42 C43 C44 0.2(7) . . . . ?
C42 C43 C44 C39 -1.1(6) . . . . ?
C40 C39 C44 C43 1.2(6) . . . . ?
C38 C39 C44 C43 -176.0(4) . . . . ?
C57 P1 C45 C46 164.6(3) . . . . ?
C51 P1 C45 C46 55.6(3) . . . . ?
Ru1 P1 C45 C46 -78.0(3) . . . . ?
C57 P1 C45 C50 35.6(3) . . . . ?
C51 P1 C45 C50 -73.5(3) . . . . ?
Ru1 P1 C45 C50 152.9(2) . . . . ?
C50 C45 C46 C47 -60.5(4) . . . . ?
P1 C45 C46 C47 165.6(2) . . . . ?
C45 C46 C47 C48 58.1(4) . . . . ?
C46 C47 C48 C49 -54.5(4) . . . . ?
C47 C48 C49 C50 54.2(5) . . . . ?
C48 C49 C50 C45 -56.7(4) . . . . ?
C46 C45 C50 C49 59.1(4) . . . . ?
P1 C45 C50 C49 -170.0(3) . . . . ?
C57 P1 C51 C56 -59.3(3) . . . . ?
C45 P1 C51 C56 49.7(3) . . . . ?
Ru1 P1 C51 C56 -177.9(2) . . . . ?
C57 P1 C51 C52 170.8(3) . . . . ?
C45 P1 C51 C52 -80.2(3) . . . . ?
Ru1 P1 C51 C52 52.2(3) . . . . ?
C56 C51 C52 C53 56.8(4) . . . . ?
P1 C51 C52 C53 -170.8(3) . . . . ?
C51 C52 C53 C54 -56.0(5) . . . . ?
C52 C53 C54 C55 54.9(5) . . . . ?
C53 C54 C55 C56 -55.7(5) . . . . ?
C54 C55 C56 C51 57.0(5) . . . . ?
C52 C51 C56 C55 -57.2(4) . . . . ?
P1 C51 C56 C55 171.1(3) . . . . ?
C45 P1 C57 C62 61.9(3) . . . . ?
C51 P1 C57 C62 176.6(3) . . . . ?
Ru1 P1 C57 C62 -59.3(3) . . . . ?
C45 P1 C57 C58 -172.9(3) . . . . ?
C51 P1 C57 C58 -58.3(3) . . . . ?
Ru1 P1 C57 C58 65.8(3) . . . . ?
C62 C57 C58 C59 -60.3(4) . . . . ?
P1 C57 C58 C59 173.2(3) . . . . ?
C57 C58 C59 C60 56.5(5) . . . . ?
C58 C59 C60 C61 -53.6(5) . . . . ?
C59 C60 C61 C62 53.5(5) . . . . ?
C58 C57 C62 C61 61.1(4) . . . . ?
P1 C57 C62 C61 -171.0(3) . . . . ?
C60 C61 C62 C57 -57.4(5) . . . . ?
